data_7124214
loop_
_publ_author_name
'Schnepf, Andreas'
'Schrenk, Claudio'
'Binder, Mareike'

_publ_section_title
;
 Sn20(SitBu3)10Cl2 -- the largest metalloid group 14 cluster shows a
 raspberry-like arrangement of smaller units
;
_journal_name_full 'Chemical Communications'
_journal_paper_doi 10.1039/C9CC07099K
_journal_year 2019
_chemical_formula_moiety 'C120 H270 Cl2 Si10 Sn20'
_chemical_formula_sum 'C120 H270 Cl2 Si10 Sn20'
_chemical_formula_weight 4438.94
_chemical_properties_physical Air-sensitive,Moisture-sensitive
_space_group_crystal_system monoclinic
_space_group_IT_number 14
_space_group_name_Hall '-P 2yn'
_space_group_name_H-M_alt 'P 1 21/n 1'
_symmetry_space_group_name_Hall '-P 2yn'
_symmetry_space_group_name_H-M 'P 1 21/n 1'
_atom_sites_solution_hydrogens geom
_atom_sites_solution_primary direct
_audit_creation_date 2018-08-21
_audit_creation_method
;
Olex2 1.2
(compiled 2018.05.29 svn.r3508 for OlexSys, GUI svn.r5506)
;
_audit_update_record
;
2019-04-23 deposited with the CCDC.    2019-09-19 downloaded from the CCDC.
;
_cell_angle_alpha 90
_cell_angle_beta 92.820(4)
_cell_angle_gamma 90
_cell_formula_units_Z 2
_cell_length_a 19.176(4)
_cell_length_b 23.573(5)
_cell_length_c 20.419(4)
_cell_measurement_reflns_used 9939
_cell_measurement_temperature 150
_cell_measurement_theta_max 23.014
_cell_measurement_theta_min 2.216
_cell_volume 9219(3)
_computing_cell_refinement 'SAINT V8.38A (?, 2016)'
_computing_data_reduction 'SAINT V8.38A (?, 2016)'
_computing_molecular_graphics 'Olex2 (Dolomanov et al., 2009)'
_computing_publication_material 'Olex2 (Dolomanov et al., 2009)'
_computing_structure_refinement 'ShelXL (Sheldrick, 2015)'
_computing_structure_solution 'ShelXS (Sheldrick, 2008)'
_diffrn_ambient_temperature 150.0
_diffrn_detector 'Bruker APEX2 area detector'
_diffrn_detector_area_resol_mean 7.9
_diffrn_detector_type 'CCD area detector'
_diffrn_measured_fraction_theta_full 0.992
_diffrn_measured_fraction_theta_max 0.992
_diffrn_measurement_device 'three-circle diffractometer'
_diffrn_measurement_device_type 'Bruker SMART APEX2 area detector'
_diffrn_measurement_method '\w and \f scans'
_diffrn_radiation_monochromator 'mirror optics'
_diffrn_radiation_probe x-ray
_diffrn_radiation_type MoK\a
_diffrn_radiation_wavelength 0.71073
_diffrn_reflns_av_unetI/netI 0.1393
_diffrn_reflns_Laue_measured_fraction_full 0.992
_diffrn_reflns_Laue_measured_fraction_max 0.992
_diffrn_reflns_limit_h_max 22
_diffrn_reflns_limit_h_min -22
_diffrn_reflns_limit_k_max 27
_diffrn_reflns_limit_k_min 0
_diffrn_reflns_limit_l_max 23
_diffrn_reflns_limit_l_min 0
_diffrn_reflns_number 37661
_diffrn_reflns_point_group_measured_fraction_full 0.992
_diffrn_reflns_point_group_measured_fraction_max 0.992
_diffrn_reflns_theta_full 24.499
_diffrn_reflns_theta_max 24.499
_diffrn_reflns_theta_min 1.494
_diffrn_source 'microfocus sealed X-ray tube'
_diffrn_source_type 'Incoatec I\ms'
_exptl_absorpt_coefficient_mu 2.781
_exptl_absorpt_correction_T_max 0.745372
_exptl_absorpt_correction_T_min 0.644062
_exptl_absorpt_correction_type multi-scan
_exptl_absorpt_process_details
;
 TWINABS-2012/1 (Bruker,2012) was used for absorption correction.

Final HKLF 4 output contains 127261 reflections, Rint = 0.1227
 (28182 with I > 3sig(I), Rint = 0.0615)
;
_exptl_crystal_colour black
_exptl_crystal_colour_primary black
_exptl_crystal_density_diffrn 1.599
_exptl_crystal_description block
_exptl_crystal_F_000 4328
_exptl_crystal_recrystallization_method 'Re-crystallisation from solvent: toluene, pentane'
_exptl_crystal_size_max 0.108
_exptl_crystal_size_mid 0.091
_exptl_crystal_size_min 0.068
_refine_diff_density_max 1.949
_refine_diff_density_min -1.306
_refine_diff_density_rms 0.264
_refine_ls_extinction_method none
_refine_ls_goodness_of_fit_ref 1.019
_refine_ls_hydrogen_treatment constr
_refine_ls_matrix_type full
_refine_ls_number_parameters 731
_refine_ls_number_reflns 37661
_refine_ls_number_restraints 30
_refine_ls_restrained_S_all 1.018
_refine_ls_R_factor_all 0.1368
_refine_ls_R_factor_gt 0.0708
_refine_ls_shift/su_max 0.001
_refine_ls_shift/su_mean 0.000
_refine_ls_structure_factor_coef Fsqd
_refine_ls_weighting_details 'w=1/[\s^2^(Fo^2^)+(0.0730P)^2^+132.6946P] where P=(Fo^2^+2Fc^2^)/3'
_refine_ls_weighting_scheme calc
_refine_ls_wR_factor_gt 0.1513
_refine_ls_wR_factor_ref 0.1901
_reflns_Friedel_coverage 0.000
_reflns_number_gt 23655
_reflns_number_total 37661
_reflns_threshold_expression 'I > 2\s(I)'
_cod_data_source_file c9cc07099k2.cif
_cod_data_source_block Sn20R10Cl2
_cod_database_code 7124214
_shelx_shelxl_version_number 2014/7
_shelx_space_group_comment
;
The symmetry employed for this shelxl refinement is uniquely defined
by the following loop, which should always be used as a source of
symmetry information in preference to the above space-group names.
They are only intended as comments.
;
_olex2_refinement_description
;
1. Twinned data refinement
 Scales: 0.5226(10)
 0.4774(10)
2. Fixed Uiso
 At 1.5 times of:
  All C(H,H,H) groups
3. Uiso/Uaniso restraints and constraints
Uanis(C307) \\sim Ueq, Uanis(C208) \\sim Ueq, Uanis(C506) \\sim Ueq,
Uanis(C206) \\sim Ueq, Uanis(C205) \\sim Ueq: with sigma of 0.02 and sigma for
terminal atoms of 0.04
4.a Idealised Me refined as rotating group:
 C19(H19A,H19B,H19C), C102(H10A,H10B,H10C), C103(H10D,H10E,H10F), C104(H10G,
 H10H,H10I), C106(H10J,H10K,H10L), C107(H10M,H10N,H10O), C108(H10P,H10Q,H10R),
 C110(H11A,H11B,H11C), C111(H11D,H11E,H11F), C112(H11G,H11H,H11I), C202(H20A,
 H20B,H20C), C203(H20D,H20E,H20F), C204(H20G,H20H,H20I), C206(H20J,H20K,H20L),
 C207(H20M,H20N,H20O), C208(H20P,H20Q,H20R), C210(H21A,H21B,H21C), C211(H21D,
 H21E,H21F), C212(H21G,H21H,H21I), C302(H30A,H30B,H30C), C303(H30D,H30E,H30F),
 C304(H30G,H30H,H30I), C306(H30J,H30K,H30L), C307(H30M,H30N,H30O), C308(H30P,
 H30Q,H30R), C310(H31A,H31B,H31C), C311(H31D,H31E,H31F), C312(H31G,H31H,H31I),
 C402(H40A,H40B,H40C), C403(H40D,H40E,H40F), C404(H40G,H40H,H40I), C406(H40J,
 H40K,H40L), C407(H40M,H40N,H40O), C408(H40P,H40Q,H40R), C410(H41A,H41B,H41C),
 C411(H41D,H41E,H41F), C412(H41G,H41H,H41I), C502(H50A,H50B,H50C), C503(H50D,
 H50E,H50F), C505(H50G,H50H,H50I), C506(H50J,H50K,H50L), C507(H50M,H50N,H50O),
 C509(H50P,H50Q,H50R), C510(H51A,H51B,H51C), C511(H51D,H51E,H51F)
;
_platon_squeeze_void_probe_radius 1.20
_olex2_submission_special_instructions 'No special instructions were received'

loop_
_space_group_symop_operation_xyz
'x, y, z'
'-x+1/2, y+1/2, -z+1/2'
'-x, -y, -z'
'x-1/2, -y-1/2, z-1/2'

loop_
_atom_site_label
_atom_site_type_symbol
_atom_site_fract_x
_atom_site_fract_y
_atom_site_fract_z
_atom_site_U_iso_or_equiv
_atom_site_adp_type
_atom_site_occupancy
_atom_site_site_symmetry_order
_atom_site_calc_flag
_atom_site_refinement_flags_posn
_atom_site_refinement_flags_adp
Sn1 Sn 0.21911(7) 0.53691(6) 0.93013(7) 0.0310(4) Uani 1 1 d . .
Sn2 Sn 0.20360(7) 0.42372(6) 0.88120(7) 0.0312(4) Uani 1 1 d . .
Sn3 Sn 0.02580(7) 0.43992(6) 0.76466(6) 0.0293(4) Uani 1 1 d . .
Sn4 Sn -0.00575(7) 0.55772(6) 0.78460(6) 0.0290(4) Uani 1 1 d . .
Sn5 Sn 0.17315(7) 0.45697(6) 0.74787(7) 0.0325(4) Uani 1 1 d . .
Sn6 Sn 0.14388(7) 0.56307(6) 0.80875(6) 0.0282(4) Uani 1 1 d . .
Sn7 Sn -0.03218(7) 0.54864(6) 0.91913(7) 0.0324(4) Uani 1 1 d . .
Sn8 Sn 0.09953(7) 0.53716(6) 1.00543(7) 0.0332(4) Uani 1 1 d . .
Sn9 Sn 0.05697(7) 0.43321(6) 0.90396(6) 0.0272(4) Uani 1 1 d . .
Sn10 Sn -0.01619(8) 0.36116(6) 0.99337(7) 0.0335(4) Uani 1 1 d . .
Cl6 Cl 0.1925(3) 0.6465(3) 0.7588(3) 0.0551(17) Uani 1 1 d . .
Si1 Si 0.3193(3) 0.6071(3) 0.9747(3) 0.0374(16) Uani 1 1 d . .
Si2 Si 0.2704(3) 0.3348(3) 0.9321(3) 0.0382(16) Uani 1 1 d . .
Si3 Si -0.0655(3) 0.3666(3) 0.7117(3) 0.0355(15) Uani 1 1 d . .
Si4 Si -0.0698(3) 0.6433(3) 0.7201(3) 0.0367(16) Uani 1 1 d . .
Si5 Si 0.2505(3) 0.4541(3) 0.6434(3) 0.0423(17) Uani 1 1 d . .
C19 C 0.3673(14) 0.4681(12) 0.7321(12) 0.073(8) Uani 1 1 d . .
H19A H 0.3329 0.4734 0.7656 0.109 Uiso 1 1 calc GR .
H19B H 0.4103 0.4884 0.7452 0.109 Uiso 1 1 calc GR .
H19C H 0.3775 0.4276 0.7277 0.109 Uiso 1 1 calc GR .
C101 C 0.3864(12) 0.6146(10) 0.9074(12) 0.049(6) Uani 1 1 d . .
C102 C 0.4561(11) 0.6410(11) 0.9334(12) 0.062(7) Uani 1 1 d . .
H10A H 0.4479 0.6798 0.9484 0.093 Uiso 1 1 calc GR .
H10B H 0.4891 0.6416 0.8982 0.093 Uiso 1 1 calc GR .
H10C H 0.4756 0.6182 0.9700 0.093 Uiso 1 1 calc GR .
C103 C 0.4032(11) 0.5579(11) 0.8785(11) 0.057(7) Uani 1 1 d . .
H10D H 0.4285 0.5347 0.9117 0.086 Uiso 1 1 calc GR .
H10E H 0.4324 0.5634 0.8409 0.086 Uiso 1 1 calc GR .
H10F H 0.3598 0.5387 0.8641 0.086 Uiso 1 1 calc GR .
C104 C 0.3575(13) 0.6491(11) 0.8493(12) 0.070(8) Uani 1 1 d . .
H10G H 0.3109 0.6351 0.8357 0.105 Uiso 1 1 calc GR .
H10H H 0.3885 0.6452 0.8128 0.105 Uiso 1 1 calc GR .
H10I H 0.3545 0.6891 0.8619 0.105 Uiso 1 1 calc GR .
C105 C 0.2721(11) 0.6782(9) 0.9925(11) 0.040(6) Uani 1 1 d . .
C106 C 0.2305(11) 0.6757(10) 1.0542(11) 0.051(7) Uani 1 1 d . .
H10J H 0.1923 0.6483 1.0478 0.077 Uiso 1 1 calc GR .
H10K H 0.2111 0.7132 1.0630 0.077 Uiso 1 1 calc GR .
H10L H 0.2612 0.6639 1.0915 0.077 Uiso 1 1 calc GR .
C107 C 0.2164(11) 0.6917(9) 0.9367(10) 0.050(6) Uani 1 1 d . .
H10M H 0.2396 0.6972 0.8955 0.075 Uiso 1 1 calc GR .
H10N H 0.1912 0.7263 0.9476 0.075 Uiso 1 1 calc GR .
H10O H 0.1835 0.6600 0.9320 0.075 Uiso 1 1 calc GR .
C108 C 0.3237(13) 0.7265(10) 0.9990(12) 0.068(8) Uani 1 1 d . .
H10P H 0.3589 0.7179 1.0340 0.102 Uiso 1 1 calc GR .
H10Q H 0.2991 0.7615 1.0096 0.102 Uiso 1 1 calc GR .
H10R H 0.3466 0.7314 0.9575 0.102 Uiso 1 1 calc GR .
C109 C 0.3610(11) 0.5755(9) 1.0529(11) 0.044(6) Uani 1 1 d . .
C110 C 0.4006(12) 0.6203(10) 1.0979(10) 0.052(7) Uani 1 1 d . .
H11A H 0.4358 0.6396 1.0728 0.078 Uiso 1 1 calc GR .
H11B H 0.4234 0.6010 1.1357 0.078 Uiso 1 1 calc GR .
H11C H 0.3672 0.6482 1.1132 0.078 Uiso 1 1 calc GR .
C111 C 0.4117(12) 0.5275(10) 1.0398(11) 0.054(7) Uani 1 1 d . .
H11D H 0.3871 0.4975 1.0148 0.081 Uiso 1 1 calc GR .
H11E H 0.4305 0.5121 1.0816 0.081 Uiso 1 1 calc GR .
H11F H 0.4500 0.5421 1.0145 0.081 Uiso 1 1 calc GR .
C112 C 0.3047(11) 0.5498(9) 1.0959(10) 0.046(6) Uani 1 1 d . .
H11G H 0.2696 0.5787 1.1045 0.069 Uiso 1 1 calc GR .
H11H H 0.3266 0.5367 1.1376 0.069 Uiso 1 1 calc GR .
H11I H 0.2822 0.5177 1.0729 0.069 Uiso 1 1 calc GR .
C201 C 0.3665(12) 0.3364(9) 0.9102(11) 0.049(6) Uani 1 1 d . .
C202 C 0.3724(12) 0.3197(11) 0.8375(12) 0.064(8) Uani 1 1 d . .
H20A H 0.3652 0.2787 0.8326 0.096 Uiso 1 1 calc GR .
H20B H 0.4189 0.3297 0.8233 0.096 Uiso 1 1 calc GR .
H20C H 0.3368 0.3400 0.8105 0.096 Uiso 1 1 calc GR .
C203 C 0.3967(12) 0.3973(10) 0.9154(13) 0.069(8) Uani 1 1 d . .
H20D H 0.3655 0.4236 0.8910 0.103 Uiso 1 1 calc GR .
H20E H 0.4429 0.3982 0.8970 0.103 Uiso 1 1 calc GR .
H20F H 0.4007 0.4088 0.9616 0.103 Uiso 1 1 calc GR .
C204 C 0.4114(10) 0.2961(9) 0.9530(12) 0.051(7) Uani 1 1 d . .
H20G H 0.4129 0.3094 0.9986 0.076 Uiso 1 1 calc GR .
H20H H 0.4588 0.2951 0.9373 0.076 Uiso 1 1 calc GR .
H20I H 0.3912 0.2579 0.9507 0.076 Uiso 1 1 calc GR .
C205 C 0.2626(10) 0.3420(9) 1.0254(10) 0.040(6) Uani 1 1 d . U
C206 C 0.1885(13) 0.3637(10) 1.0393(10) 0.061(8) Uani 1 1 d . U
H20J H 0.1817 0.4016 1.0203 0.092 Uiso 1 1 calc GR .
H20K H 0.1833 0.3656 1.0868 0.092 Uiso 1 1 calc GR .
H20L H 0.1535 0.3377 1.0196 0.092 Uiso 1 1 calc GR .
C207 C 0.3132(12) 0.3869(10) 1.0549(12) 0.061(7) Uani 1 1 d . .
H20M H 0.3611 0.3723 1.0555 0.092 Uiso 1 1 calc GR .
H20N H 0.3008 0.3957 1.0998 0.092 Uiso 1 1 calc GR .
H20O H 0.3100 0.4215 1.0282 0.092 Uiso 1 1 calc GR .
C208 C 0.2721(13) 0.2848(9) 1.0625(12) 0.062(8) Uani 1 1 d . U
H20P H 0.2350 0.2585 1.0476 0.093 Uiso 1 1 calc GR .
H20Q H 0.2694 0.2914 1.1097 0.093 Uiso 1 1 calc GR .
H20R H 0.3176 0.2685 1.0536 0.093 Uiso 1 1 calc GR .
C209 C 0.2205(12) 0.2684(9) 0.8969(11) 0.048(7) Uani 1 1 d . .
C210 C 0.2597(12) 0.2133(9) 0.9095(12) 0.060(8) Uani 1 1 d . .
H21A H 0.3085 0.2181 0.8984 0.090 Uiso 1 1 calc GR .
H21B H 0.2382 0.1832 0.8822 0.090 Uiso 1 1 calc GR .
H21C H 0.2577 0.2030 0.9558 0.090 Uiso 1 1 calc GR .
C211 C 0.1487(12) 0.2641(10) 0.9238(13) 0.066(8) Uani 1 1 d . .
H21D H 0.1531 0.2567 0.9710 0.099 Uiso 1 1 calc GR .
H21E H 0.1229 0.2330 0.9019 0.099 Uiso 1 1 calc GR .
H21F H 0.1235 0.2998 0.9159 0.099 Uiso 1 1 calc GR .
C212 C 0.2110(13) 0.2739(9) 0.8210(11) 0.061(8) Uani 1 1 d . .
H21G H 0.1794 0.3055 0.8100 0.091 Uiso 1 1 calc GR .
H21H H 0.1912 0.2387 0.8027 0.091 Uiso 1 1 calc GR .
H21I H 0.2564 0.2810 0.8026 0.091 Uiso 1 1 calc GR .
C301 C -0.1520(13) 0.3867(11) 0.7474(12) 0.057(7) Uani 1 1 d . .
C302 C -0.2093(12) 0.3410(12) 0.7408(13) 0.074(9) Uani 1 1 d . .
H30A H -0.2091 0.3240 0.6970 0.111 Uiso 1 1 calc GR .
H30B H -0.2549 0.3584 0.7471 0.111 Uiso 1 1 calc GR .
H30C H -0.2002 0.3116 0.7740 0.111 Uiso 1 1 calc GR .
C303 C -0.1847(12) 0.4399(11) 0.7137(13) 0.068(8) Uani 1 1 d . .
H30D H -0.1487 0.4689 0.7095 0.101 Uiso 1 1 calc GR .
H30E H -0.2219 0.4547 0.7402 0.101 Uiso 1 1 calc GR .
H30F H -0.2042 0.4296 0.6701 0.101 Uiso 1 1 calc GR .
C304 C -0.1409(13) 0.4010(12) 0.8202(11) 0.070(8) Uani 1 1 d . .
H30G H -0.1288 0.3665 0.8448 0.105 Uiso 1 1 calc GR .
H30H H -0.1839 0.4172 0.8363 0.105 Uiso 1 1 calc GR .
H30I H -0.1029 0.4287 0.8261 0.105 Uiso 1 1 calc GR .
C305 C -0.0669(13) 0.3763(11) 0.6170(11) 0.052(7) Uani 1 1 d . .
C306 C -0.0065(17) 0.3476(12) 0.5890(12) 0.092(11) Uani 1 1 d . .
H30J H 0.0359 0.3562 0.6159 0.137 Uiso 1 1 calc GR .
H30K H -0.0012 0.3610 0.5441 0.137 Uiso 1 1 calc GR .
H30L H -0.0144 0.3065 0.5886 0.137 Uiso 1 1 calc GR .
C307 C -0.1332(14) 0.3508(11) 0.5831(11) 0.075(9) Uani 1 1 d . U
H30M H -0.1386 0.3115 0.5974 0.113 Uiso 1 1 calc GR .
H30N H -0.1292 0.3519 0.5355 0.113 Uiso 1 1 calc GR .
H30O H -0.1740 0.3730 0.5949 0.113 Uiso 1 1 calc GR .
C308 C -0.0628(12) 0.4376(10) 0.5988(9) 0.048(6) Uani 1 1 d . .
H30P H -0.1012 0.4583 0.6180 0.072 Uiso 1 1 calc GR .
H30Q H -0.0665 0.4414 0.5510 0.072 Uiso 1 1 calc GR .
H30R H -0.0181 0.4533 0.6156 0.072 Uiso 1 1 calc GR .
C309 C -0.0347(13) 0.2915(9) 0.7402(12) 0.053(7) Uani 1 1 d . .
C310 C 0.0457(13) 0.2848(10) 0.7316(13) 0.067(8) Uani 1 1 d . .
H31A H 0.0552 0.2872 0.6849 0.100 Uiso 1 1 calc GR .
H31B H 0.0613 0.2479 0.7488 0.100 Uiso 1 1 calc GR .
H31C H 0.0709 0.3151 0.7556 0.100 Uiso 1 1 calc GR .
C311 C -0.0452(15) 0.2816(10) 0.8121(13) 0.078(9) Uani 1 1 d . .
H31D H -0.0110 0.3040 0.8384 0.116 Uiso 1 1 calc GR .
H31E H -0.0388 0.2413 0.8222 0.116 Uiso 1 1 calc GR .
H31F H -0.0925 0.2933 0.8223 0.116 Uiso 1 1 calc GR .
C312 C -0.0722(14) 0.2451(9) 0.7010(12) 0.068(8) Uani 1 1 d . .
H31G H -0.1207 0.2428 0.7137 0.102 Uiso 1 1 calc GR .
H31H H -0.0488 0.2087 0.7099 0.102 Uiso 1 1 calc GR .
H31I H -0.0712 0.2538 0.6542 0.102 Uiso 1 1 calc GR .
C401 C -0.1696(12) 0.6271(10) 0.7088(11) 0.048(6) Uani 1 1 d . .
C402 C -0.1968(11) 0.6033(10) 0.7693(11) 0.054(7) Uani 1 1 d . .
H40A H -0.1746 0.5666 0.7788 0.080 Uiso 1 1 calc GR .
H40B H -0.2475 0.5981 0.7634 0.080 Uiso 1 1 calc GR .
H40C H -0.1865 0.6294 0.8059 0.080 Uiso 1 1 calc GR .
C403 C -0.1864(11) 0.5850(9) 0.6543(10) 0.048(6) Uani 1 1 d . .
H40D H -0.1644 0.5972 0.6143 0.072 Uiso 1 1 calc GR .
H40E H -0.2371 0.5830 0.6459 0.072 Uiso 1 1 calc GR .
H40F H -0.1686 0.5475 0.6673 0.072 Uiso 1 1 calc GR .
C404 C -0.2129(12) 0.6817(10) 0.6949(11) 0.055(7) Uani 1 1 d . .
H40G H -0.2096 0.7064 0.7335 0.083 Uiso 1 1 calc GR .
H40H H -0.2618 0.6715 0.6850 0.083 Uiso 1 1 calc GR .
H40I H -0.1945 0.7016 0.6573 0.083 Uiso 1 1 calc GR .
C405 C -0.0284(11) 0.6451(9) 0.6360(11) 0.044(6) Uani 1 1 d . .
C406 C -0.0236(12) 0.5872(9) 0.6062(9) 0.049(7) Uani 1 1 d . .
H40J H 0.0061 0.5630 0.6349 0.073 Uiso 1 1 calc GR .
H40K H -0.0034 0.5902 0.5632 0.073 Uiso 1 1 calc GR .
H40L H -0.0704 0.5706 0.6011 0.073 Uiso 1 1 calc GR .
C407 C -0.0703(13) 0.6862(10) 0.5870(11) 0.063(8) Uani 1 1 d . .
H40M H -0.1154 0.6690 0.5739 0.094 Uiso 1 1 calc GR .
H40N H -0.0434 0.6924 0.5481 0.094 Uiso 1 1 calc GR .
H40O H -0.0781 0.7225 0.6087 0.094 Uiso 1 1 calc GR .
C408 C 0.0468(13) 0.6686(10) 0.6429(11) 0.059(7) Uani 1 1 d . .
H40P H 0.0452 0.7096 0.6508 0.088 Uiso 1 1 calc GR .
H40Q H 0.0708 0.6611 0.6025 0.088 Uiso 1 1 calc GR .
H40R H 0.0720 0.6500 0.6799 0.088 Uiso 1 1 calc GR .
C409 C -0.0501(11) 0.7112(9) 0.7736(10) 0.038(6) Uani 1 1 d . .
C410 C -0.0639(13) 0.7667(10) 0.7362(12) 0.066(8) Uani 1 1 d . .
H41A H -0.0331 0.7690 0.6994 0.099 Uiso 1 1 calc GR .
H41B H -0.0548 0.7989 0.7658 0.099 Uiso 1 1 calc GR .
H41C H -0.1127 0.7677 0.7195 0.099 Uiso 1 1 calc GR .
C411 C 0.0248(12) 0.7124(10) 0.8013(11) 0.056(7) Uani 1 1 d . .
H41D H 0.0338 0.6788 0.8287 0.084 Uiso 1 1 calc GR .
H41E H 0.0324 0.7467 0.8278 0.084 Uiso 1 1 calc GR .
H41F H 0.0567 0.7125 0.7652 0.084 Uiso 1 1 calc GR .
C412 C -0.0955(12) 0.7128(10) 0.8327(10) 0.051(6) Uani 1 1 d . .
H41G H -0.1448 0.7142 0.8177 0.076 Uiso 1 1 calc GR .
H41H H -0.0840 0.7465 0.8591 0.076 Uiso 1 1 calc GR .
H41I H -0.0870 0.6787 0.8594 0.076 Uiso 1 1 calc GR .
C501 C 0.3377(12) 0.4913(10) 0.6663(11) 0.047(6) Uani 1 1 d . .
C502 C 0.3307(13) 0.5556(11) 0.6766(14) 0.075(9) Uani 1 1 d . .
H50A H 0.3160 0.5737 0.6350 0.113 Uiso 1 1 calc GR .
H50B H 0.3758 0.5712 0.6924 0.113 Uiso 1 1 calc GR .
H50C H 0.2958 0.5629 0.7091 0.113 Uiso 1 1 calc GR .
C503 C 0.3927(13) 0.4817(12) 0.6168(13) 0.076(9) Uani 1 1 d . .
H50D H 0.3920 0.4418 0.6032 0.114 Uiso 1 1 calc GR .
H50E H 0.4388 0.4911 0.6368 0.114 Uiso 1 1 calc GR .
H50F H 0.3829 0.5060 0.5785 0.114 Uiso 1 1 calc GR .
C504 C 0.2643(13) 0.3757(10) 0.6194(12) 0.055(7) Uani 1 1 d . .
C505 C 0.3178(13) 0.3464(11) 0.6641(13) 0.076(9) Uani 1 1 d . .
H50G H 0.3640 0.3627 0.6578 0.115 Uiso 1 1 calc GR .
H50H H 0.3185 0.3058 0.6538 0.115 Uiso 1 1 calc GR .
H50I H 0.3058 0.3516 0.7098 0.115 Uiso 1 1 calc GR .
C506 C 0.1967(14) 0.3429(10) 0.6258(12) 0.070(8) Uani 1 1 d . U
H50J H 0.1809 0.3470 0.6705 0.105 Uiso 1 1 calc GR .
H50K H 0.2046 0.3027 0.6165 0.105 Uiso 1 1 calc GR .
H50L H 0.1609 0.3579 0.5945 0.105 Uiso 1 1 calc GR .
C507 C 0.2870(12) 0.3703(10) 0.5484(10) 0.056(7) Uani 1 1 d . .
H50M H 0.2473 0.3789 0.5179 0.085 Uiso 1 1 calc GR .
H50N H 0.3033 0.3316 0.5407 0.085 Uiso 1 1 calc GR .
H50O H 0.3250 0.3971 0.5413 0.085 Uiso 1 1 calc GR .
C508 C 0.1985(12) 0.4950(10) 0.5781(11) 0.050(6) Uani 1 1 d . .
C509 C 0.1694(13) 0.5502(10) 0.6035(12) 0.065(8) Uani 1 1 d . .
H50P H 0.1519 0.5442 0.6472 0.098 Uiso 1 1 calc GR .
H50Q H 0.1310 0.5632 0.5736 0.098 Uiso 1 1 calc GR .
H50R H 0.2063 0.5790 0.6059 0.098 Uiso 1 1 calc GR .
C510 C 0.2412(12) 0.5115(11) 0.5182(10) 0.061(7) Uani 1 1 d . .
H51A H 0.2756 0.5406 0.5313 0.092 Uiso 1 1 calc GR .
H51B H 0.2096 0.5264 0.4831 0.092 Uiso 1 1 calc GR .
H51C H 0.2654 0.4779 0.5023 0.092 Uiso 1 1 calc GR .
C511 C 0.1347(13) 0.4609(11) 0.5521(11) 0.071(8) Uani 1 1 d . .
H51D H 0.1503 0.4277 0.5279 0.107 Uiso 1 1 calc GR .
H51E H 0.1054 0.4849 0.5227 0.107 Uiso 1 1 calc GR .
H51F H 0.1076 0.4485 0.5889 0.107 Uiso 1 1 calc GR .

loop_
_atom_site_aniso_label
_atom_site_aniso_U_11
_atom_site_aniso_U_22
_atom_site_aniso_U_33
_atom_site_aniso_U_23
_atom_site_aniso_U_13
_atom_site_aniso_U_12
Sn1 0.0324(8) 0.0300(9) 0.0296(8) -0.0008(7) -0.0077(7) -0.0021(7)
Sn2 0.0312(8) 0.0304(9) 0.0311(9) -0.0006(7) -0.0065(7) 0.0061(7)
Sn3 0.0332(8) 0.0299(9) 0.0238(8) -0.0032(7) -0.0071(6) -0.0013(7)
Sn4 0.0324(8) 0.0290(9) 0.0250(8) 0.0038(7) -0.0050(6) 0.0017(7)
Sn5 0.0354(9) 0.0351(9) 0.0265(8) -0.0030(7) -0.0021(7) 0.0033(7)
Sn6 0.0303(8) 0.0273(8) 0.0263(8) 0.0016(7) -0.0061(6) -0.0006(7)
Sn7 0.0370(9) 0.0360(9) 0.0236(8) 0.0024(7) -0.0053(7) -0.0046(7)
Sn8 0.0318(8) 0.0343(9) 0.0333(9) 0.0041(7) -0.0011(7) 0.0027(7)
Sn9 0.0276(8) 0.0311(9) 0.0224(8) -0.0004(6) -0.0048(6) 0.0045(7)
Sn10 0.0397(9) 0.0265(9) 0.0338(9) 0.0010(7) -0.0036(7) 0.0006(7)
Cl6 0.054(4) 0.055(4) 0.054(4) 0.013(3) -0.007(3) -0.009(3)
Si1 0.034(4) 0.036(4) 0.041(4) -0.005(3) -0.008(3) -0.008(3)
Si2 0.042(4) 0.032(4) 0.040(4) 0.002(3) -0.008(3) 0.013(3)
Si3 0.042(4) 0.035(4) 0.028(3) -0.004(3) -0.009(3) -0.005(3)
Si4 0.042(4) 0.036(4) 0.031(4) 0.007(3) -0.009(3) 0.007(3)
Si5 0.051(4) 0.038(4) 0.038(4) -0.004(3) 0.002(3) 0.002(3)
C19 0.08(2) 0.08(2) 0.052(18) -0.002(16) -0.009(15) -0.001(17)
C101 0.042(15) 0.051(17) 0.054(17) -0.006(14) -0.003(12) -0.011(12)
C102 0.047(16) 0.07(2) 0.064(18) 0.005(15) 0.003(14) -0.021(14)
C103 0.045(15) 0.08(2) 0.047(15) -0.018(14) 0.009(12) -0.009(14)
C104 0.069(19) 0.08(2) 0.057(18) -0.005(16) 0.003(15) -0.015(16)
C105 0.039(14) 0.031(14) 0.047(15) -0.008(11) -0.011(12) 0.000(11)
C106 0.042(14) 0.056(17) 0.055(16) -0.026(13) -0.001(13) 0.014(12)
C107 0.064(16) 0.036(15) 0.049(16) -0.014(12) -0.012(13) -0.003(12)
C108 0.074(19) 0.055(18) 0.070(19) -0.001(14) -0.037(15) -0.017(15)
C109 0.040(14) 0.049(16) 0.041(14) -0.005(12) -0.005(11) 0.007(12)
C110 0.060(16) 0.068(18) 0.027(13) -0.013(12) -0.015(12) 0.005(14)
C111 0.064(17) 0.056(17) 0.041(15) -0.011(12) -0.023(12) 0.017(14)
C112 0.047(15) 0.051(16) 0.039(14) 0.008(12) -0.014(11) 0.011(12)
C201 0.060(17) 0.031(15) 0.053(17) 0.001(12) -0.001(13) 0.005(12)
C202 0.040(15) 0.07(2) 0.08(2) 0.012(16) 0.008(14) 0.019(13)
C203 0.038(15) 0.061(19) 0.11(2) 0.027(16) 0.028(15) 0.018(14)
C204 0.029(13) 0.045(16) 0.078(19) -0.007(13) -0.014(12) 0.008(11)
C205 0.028(12) 0.042(13) 0.050(14) -0.001(11) -0.001(10) 0.015(10)
C206 0.09(2) 0.070(18) 0.018(13) 0.009(12) -0.003(13) 0.008(15)
C207 0.056(17) 0.066(19) 0.059(18) -0.005(14) -0.010(14) 0.011(14)
C208 0.078(18) 0.045(16) 0.061(17) 0.028(13) -0.006(14) 0.034(14)
C209 0.061(17) 0.025(14) 0.056(17) 0.004(11) -0.024(13) 0.011(12)
C210 0.069(18) 0.031(15) 0.078(19) -0.009(13) -0.023(15) 0.020(13)
C211 0.040(16) 0.039(16) 0.12(2) -0.010(15) -0.010(16) -0.004(12)
C212 0.072(18) 0.035(15) 0.072(19) -0.010(13) -0.039(15) 0.009(13)
C301 0.059(17) 0.061(18) 0.049(17) -0.001(14) 0.000(13) -0.022(14)
C302 0.046(16) 0.10(2) 0.07(2) -0.002(17) 0.006(14) -0.027(16)
C303 0.050(16) 0.07(2) 0.09(2) -0.011(17) -0.001(14) 0.013(15)
C304 0.067(18) 0.10(2) 0.046(17) -0.014(16) 0.021(14) -0.029(16)
C305 0.067(18) 0.057(18) 0.033(14) -0.001(13) 0.000(13) -0.039(14)
C306 0.15(3) 0.09(2) 0.047(18) -0.027(16) 0.048(19) -0.04(2)
C307 0.13(2) 0.059(18) 0.035(15) -0.007(13) -0.043(15) -0.027(16)
C308 0.059(16) 0.065(18) 0.019(12) 0.007(12) -0.008(11) -0.023(14)
C309 0.074(19) 0.028(14) 0.056(17) 0.008(12) -0.011(14) -0.018(13)
C310 0.07(2) 0.036(16) 0.09(2) 0.004(14) -0.031(16) 0.004(14)
C311 0.12(3) 0.021(15) 0.09(2) 0.009(14) -0.027(19) -0.012(15)
C312 0.11(2) 0.029(15) 0.065(18) -0.004(13) -0.040(16) -0.018(15)
C401 0.046(15) 0.050(16) 0.047(16) 0.002(13) -0.004(12) 0.007(12)
C402 0.034(14) 0.067(18) 0.058(17) -0.004(14) -0.011(13) 0.005(13)
C403 0.052(16) 0.048(16) 0.043(15) -0.004(12) -0.006(12) -0.006(12)
C404 0.053(16) 0.059(18) 0.052(16) 0.007(13) -0.011(13) 0.014(13)
C405 0.048(15) 0.033(14) 0.049(15) 0.021(12) -0.003(12) 0.000(12)
C406 0.079(18) 0.056(17) 0.012(12) 0.005(11) 0.002(11) 0.001(14)
C407 0.09(2) 0.063(18) 0.036(15) 0.026(13) 0.007(14) 0.028(15)
C408 0.10(2) 0.043(16) 0.038(15) 0.004(12) 0.010(14) -0.018(15)
C409 0.036(14) 0.041(15) 0.036(14) 0.003(11) -0.004(11) 0.007(11)
C410 0.08(2) 0.046(17) 0.073(19) 0.005(14) 0.020(16) 0.009(15)
C411 0.079(19) 0.038(15) 0.051(16) 0.007(12) 0.012(14) -0.013(14)
C412 0.061(17) 0.048(16) 0.042(15) -0.010(12) 0.000(13) 0.000(13)
C501 0.051(16) 0.050(17) 0.042(15) 0.016(12) 0.027(12) 0.004(12)
C502 0.051(17) 0.07(2) 0.11(2) 0.011(18) 0.014(16) -0.019(15)
C503 0.065(19) 0.10(2) 0.07(2) -0.007(17) 0.010(16) -0.001(17)
C504 0.059(17) 0.050(17) 0.058(17) -0.014(13) 0.010(14) -0.019(14)
C505 0.07(2) 0.07(2) 0.08(2) 0.017(17) 0.003(17) 0.029(16)
C506 0.10(2) 0.045(16) 0.063(18) -0.027(14) -0.002(16) 0.014(16)
C507 0.075(19) 0.059(18) 0.037(15) -0.018(12) 0.029(13) 0.004(14)
C508 0.056(17) 0.055(17) 0.039(15) -0.006(13) 0.007(13) -0.010(14)
C509 0.08(2) 0.059(19) 0.057(17) 0.019(15) 0.002(15) -0.004(16)
C510 0.065(18) 0.09(2) 0.032(14) 0.008(14) 0.007(13) -0.009(15)
C511 0.09(2) 0.08(2) 0.044(16) 0.020(15) -0.015(15) 0.002(17)

loop_
_atom_type_symbol
_atom_type_description
_atom_type_scat_dispersion_real
_atom_type_scat_dispersion_imag
_atom_type_scat_source
C C 0.0033 0.0016 'International Tables Vol C Tables 4.2.6.8 and 6.1.1.4'
H H 0.0000 0.0000 'International Tables Vol C Tables 4.2.6.8 and 6.1.1.4'
Cl Cl 0.1484 0.1585 'International Tables Vol C Tables 4.2.6.8 and 6.1.1.4'
Si Si 0.0817 0.0704 'International Tables Vol C Tables 4.2.6.8 and 6.1.1.4'
Sn Sn -0.6537 1.4246 'International Tables Vol C Tables 4.2.6.8 and 6.1.1.4'

loop_
_geom_angle_atom_site_label_1
_geom_angle_atom_site_label_2
_geom_angle_atom_site_label_3
_geom_angle
_geom_angle_site_symmetry_1
_geom_angle_site_symmetry_3
Sn2 Sn1 Sn6 81.94(5) . .
Sn8 Sn1 Sn2 96.83(6) . .
Sn8 Sn1 Sn6 94.73(6) . .
Si1 Sn1 Sn2 139.47(15) . .
Si1 Sn1 Sn6 119.02(15) . .
Si1 Sn1 Sn8 113.88(15) . .
Sn1 Sn2 Sn5 95.13(6) . .
Sn1 Sn2 Sn9 87.52(5) . .
Sn5 Sn2 Sn9 88.69(5) . .
Si2 Sn2 Sn1 124.27(14) . .
Si2 Sn2 Sn5 131.50(15) . .
Si2 Sn2 Sn9 117.13(15) . .
Sn4 Sn3 Sn5 95.52(6) . .
Sn4 Sn3 Sn9 87.02(5) . .
Sn9 Sn3 Sn5 88.18(5) . .
Si3 Sn3 Sn4 123.21(14) . .
Si3 Sn3 Sn5 132.20(15) . .
Si3 Sn3 Sn9 117.86(14) . .
Sn3 Sn4 Sn6 81.50(5) . .
Sn7 Sn4 Sn3 96.52(6) . .
Sn7 Sn4 Sn6 93.52(5) . .
Si4 Sn4 Sn3 138.88(14) . .
Si4 Sn4 Sn6 118.62(15) . .
Si4 Sn4 Sn7 115.85(14) . .
Sn2 Sn5 Sn3 90.23(6) . .
Sn6 Sn5 Sn2 82.04(5) . .
Sn6 Sn5 Sn3 81.73(5) . .
Si5 Sn5 Sn2 131.29(15) . .
Si5 Sn5 Sn3 132.75(15) . .
Si5 Sn5 Sn6 120.00(15) . .
Sn1 Sn6 Sn4 126.17(6) . .
Sn5 Sn6 Sn1 94.95(6) . .
Sn5 Sn6 Sn4 95.86(6) . .
Cl6 Sn6 Sn1 110.49(15) . .
Cl6 Sn6 Sn4 111.29(15) . .
Cl6 Sn6 Sn5 116.01(16) . .
Sn4 Sn7 Sn8 132.71(7) . 3_567
Sn4 Sn7 Sn8 112.91(6) . .
Sn4 Sn7 Sn9 81.36(5) . .
Sn4 Sn7 Sn10 118.44(6) . 3_567
Sn8 Sn7 Sn8 90.52(5) 3_567 .
Sn8 Sn7 Sn9 73.39(5) 3_567 .
Sn8 Sn7 Sn9 63.25(5) . .
Sn8 Sn7 Sn10 108.84(6) 3_567 3_567
Sn10 Sn7 Sn8 58.21(5) 3_567 .
Sn10 Sn7 Sn9 121.39(6) 3_567 .
Sn1 Sn8 Sn7 133.32(7) . 3_567
Sn1 Sn8 Sn7 111.15(6) . .
Sn1 Sn8 Sn9 80.69(5) . .
Sn1 Sn8 Sn10 118.17(7) . 3_567
Sn7 Sn8 Sn7 89.48(6) 3_567 .
Sn7 Sn8 Sn9 61.59(5) . .
Sn7 Sn8 Sn9 73.15(5) 3_567 .
Sn10 Sn8 Sn7 58.81(5) 3_567 .
Sn10 Sn8 Sn7 108.39(6) 3_567 3_567
Sn10 Sn8 Sn9 120.34(6) 3_567 .
Sn2 Sn9 Sn3 90.10(5) . .
Sn2 Sn9 Sn7 127.23(6) . .
Sn2 Sn9 Sn8 86.88(5) . .
Sn2 Sn9 Sn10 124.15(6) . .
Sn3 Sn9 Sn7 87.90(5) . .
Sn3 Sn9 Sn8 127.91(6) . .
Sn3 Sn9 Sn10 124.70(6) . .
Sn7 Sn9 Sn8 55.15(4) . .
Sn10 Sn9 Sn7 99.07(5) . .
Sn10 Sn9 Sn8 98.76(5) . .
Sn7 Sn10 Sn9 78.98(5) 3_567 .
Sn8 Sn10 Sn7 62.98(5) 3_567 3_567
Sn8 Sn10 Sn9 78.71(5) 3_567 .
C101 Si1 Sn1 108.0(7) . .
C101 Si1 C105 112.6(10) . .
C105 Si1 Sn1 105.3(6) . .
C109 Si1 Sn1 108.1(7) . .
C109 Si1 C101 111.5(10) . .
C109 Si1 C105 111.0(10) . .
C201 Si2 Sn2 110.2(7) . .
C201 Si2 C205 110.5(10) . .
C201 Si2 C209 113.0(10) . .
C205 Si2 Sn2 105.0(6) . .
C205 Si2 C209 112.0(10) . .
C209 Si2 Sn2 105.8(6) . .
C301 Si3 Sn3 104.6(7) . .
C301 Si3 C305 112.4(11) . .
C301 Si3 C309 111.6(11) . .
C305 Si3 Sn3 107.7(7) . .
C305 Si3 C309 113.2(11) . .
C309 Si3 Sn3 106.6(7) . .
C401 Si4 Sn4 109.5(7) . .
C401 Si4 C409 112.7(10) . .
C405 Si4 Sn4 104.8(7) . .
C405 Si4 C401 110.1(10) . .
C405 Si4 C409 113.7(10) . .
C409 Si4 Sn4 105.6(6) . .
C501 Si5 Sn5 107.8(7) . .
C501 Si5 C504 111.7(11) . .
C504 Si5 Sn5 108.4(8) . .
C508 Si5 Sn5 104.9(7) . .
C508 Si5 C501 111.2(10) . .
C508 Si5 C504 112.5(11) . .
C102 C101 Si1 112.8(16) . .
C103 C101 Si1 111.1(16) . .
C103 C101 C102 107(2) . .
C103 C101 C104 104(2) . .
C104 C101 Si1 112.0(16) . .
C104 C101 C102 109(2) . .
C106 C105 Si1 112.8(15) . .
C106 C105 C107 104.2(17) . .
C107 C105 Si1 110.3(14) . .
C108 C105 Si1 110.9(16) . .
C108 C105 C106 109.0(19) . .
C108 C105 C107 109.5(18) . .
C110 C109 Si1 113.6(15) . .
C111 C109 Si1 112.8(15) . .
C111 C109 C110 107.9(17) . .
C111 C109 C112 106.1(19) . .
C112 C109 Si1 110.7(14) . .
C112 C109 C110 105.2(18) . .
C202 C201 Si2 109.5(16) . .
C202 C201 C203 105(2) . .
C203 C201 Si2 111.2(15) . .
C204 C201 Si2 112.0(16) . .
C204 C201 C202 109.0(18) . .
C204 C201 C203 109.9(19) . .
C206 C205 Si2 109.0(14) . .
C206 C205 C208 106.5(18) . .
C207 C205 Si2 111.7(16) . .
C207 C205 C206 105.5(18) . .
C207 C205 C208 110.6(18) . .
C208 C205 Si2 113.1(15) . .
C210 C209 Si2 113.2(15) . .
C210 C209 C212 105.8(19) . .
C211 C209 Si2 111.1(16) . .
C211 C209 C210 110(2) . .
C211 C209 C212 107.6(19) . .
C212 C209 Si2 109.3(15) . .
C302 C301 Si3 115.1(18) . .
C302 C301 C303 105(2) . .
C303 C301 Si3 111.9(16) . .
C304 C301 Si3 110.2(17) . .
C304 C301 C302 108(2) . .
C304 C301 C303 107(2) . .
C306 C305 Si3 110.9(18) . .
C306 C305 C307 107(2) . .
C306 C305 C308 107(2) . .
C307 C305 Si3 111.8(16) . .
C308 C305 Si3 111.2(16) . .
C308 C305 C307 108(2) . .
C310 C309 Si3 110.1(15) . .
C311 C309 Si3 112.2(17) . .
C311 C309 C310 106(2) . .
C311 C309 C312 109(2) . .
C312 C309 Si3 111.7(16) . .
C312 C309 C310 108(2) . .
C402 C401 Si4 111.1(15) . .
C402 C401 C403 107(2) . .
C402 C401 C404 105.2(19) . .
C403 C401 Si4 112.7(16) . .
C403 C401 C404 108.5(18) . .
C404 C401 Si4 111.8(16) . .
C406 C405 Si4 112.2(14) . .
C406 C405 C407 109.9(19) . .
C406 C405 C408 106.7(19) . .
C407 C405 Si4 111.0(15) . .
C408 C405 Si4 110.5(15) . .
C408 C405 C407 106.3(18) . .
C410 C409 Si4 113.2(15) . .
C411 C409 Si4 112.1(15) . .
C411 C409 C410 107.9(19) . .
C411 C409 C412 105.8(17) . .
C412 C409 Si4 111.0(15) . .
C412 C409 C410 106.4(18) . .
C19 C501 Si5 109.2(16) . .
C19 C501 C502 105(2) . .
C502 C501 Si5 113.7(16) . .
C503 C501 Si5 113.3(17) . .
C503 C501 C19 107(2) . .
C503 C501 C502 108(2) . .
C505 C504 Si5 112.5(17) . .
C505 C504 C506 106(2) . .
C505 C504 C507 108(2) . .
C506 C504 Si5 109.7(17) . .
C506 C504 C507 108.8(19) . .
C507 C504 Si5 111.4(17) . .
C509 C508 Si5 112.8(16) . .
C509 C508 C510 106(2) . .
C509 C508 C511 105(2) . .
C510 C508 Si5 113.7(17) . .
C511 C508 Si5 111.3(16) . .
C511 C508 C510 107.4(19) . .

loop_
_geom_bond_atom_site_label_1
_geom_bond_atom_site_label_2
_geom_bond_distance
_geom_bond_site_symmetry_2
Sn1 Sn2 2.860(2) .
Sn1 Sn6 2.8726(19) .
Sn1 Sn8 2.823(2) .
Sn1 Si1 2.661(6) .
Sn2 Sn5 2.865(2) .
Sn2 Sn9 2.881(2) .
Sn2 Si2 2.643(6) .
Sn3 Sn4 2.875(2) .
Sn3 Sn5 2.891(2) .
Sn3 Sn9 2.8820(19) .
Sn3 Si3 2.652(6) .
Sn4 Sn6 2.890(2) .
Sn4 Sn7 2.826(2) .
Sn4 Si4 2.676(6) .
Sn5 Sn6 2.861(2) .
Sn5 Si5 2.659(6) .
Sn6 Cl6 2.423(6) .
Sn7 Sn8 2.886(2) 3_567
Sn7 Sn8 3.020(2) .
Sn7 Sn9 3.236(2) .
Sn7 Sn10 2.900(2) 3_567
Sn8 Sn7 2.886(2) 3_567
Sn8 Sn9 3.286(2) .
Sn8 Sn10 2.881(2) 3_567
Sn9 Sn10 2.905(2) .
Sn10 Sn7 2.900(2) 3_567
Sn10 Sn8 2.881(2) 3_567
Si1 C101 1.94(2) .
Si1 C105 1.95(2) .
Si1 C109 1.90(2) .
Si2 C201 1.92(2) .
Si2 C205 1.93(2) .
Si2 C209 1.95(2) .
Si3 C301 1.90(3) .
Si3 C305 1.95(2) .
Si3 C309 1.95(2) .
Si4 C401 1.95(2) .
Si4 C405 1.93(2) .
Si4 C409 1.96(2) .
Si5 C501 1.92(2) .
Si5 C504 1.93(2) .
Si5 C508 1.89(2) .
C19 C501 1.53(3) .
C101 C102 1.54(3) .
C101 C103 1.50(3) .
C101 C104 1.52(3) .
C105 C106 1.53(3) .
C105 C107 1.55(3) .
C105 C108 1.51(3) .
C109 C110 1.57(3) .
C109 C111 1.52(3) .
C109 C112 1.55(3) .
C201 C202 1.55(3) .
C201 C203 1.55(3) .
C201 C204 1.53(3) .
C205 C206 1.55(3) .
C205 C207 1.54(3) .
C205 C208 1.55(3) .
C209 C210 1.52(3) .
C209 C211 1.51(3) .
C209 C212 1.56(3) .
C301 C302 1.54(3) .
C301 C303 1.55(3) .
C301 C304 1.53(3) .
C305 C306 1.48(3) .
C305 C307 1.54(3) .
C305 C308 1.49(3) .
C309 C310 1.57(3) .
C309 C311 1.51(3) .
C309 C312 1.52(3) .
C401 C402 1.48(3) .
C401 C403 1.51(3) .
C401 C404 1.55(3) .
C405 C406 1.50(3) .
C405 C407 1.58(3) .
C405 C408 1.54(3) .
C409 C410 1.53(3) .
C409 C411 1.52(3) .
C409 C412 1.52(3) .
C501 C502 1.54(3) .
C501 C503 1.51(3) .
C504 C505 1.51(3) .
C504 C506 1.52(3) .
C504 C507 1.54(3) .
C508 C509 1.52(3) .
C508 C510 1.56(3) .
C508 C511 1.54(3) .

loop_
_platon_squeeze_void_nr
_platon_squeeze_void_average_x
_platon_squeeze_void_average_y
_platon_squeeze_void_average_z
_platon_squeeze_void_volume
_platon_squeeze_void_count_electrons
_platon_squeeze_void_content
1 0.000 0.000 0.000 803 143 ' '
2 0.500 0.500 0.500 803 143 ' '

loop_
_twin_individual_id
_twin_individual_mass_fraction_refined
1 0.5226(10)
2 0.4774(10)
